data_2213352
loop_
_publ_author_name
'Hansen, Lars Kr.'
'Perlovich, German L.'
'Bauer-Brandl, Annette'

_publ_section_title
;
 3-(Acetylamino)benzoic acid
;
_journal_coeditor_code HB2363
_journal_issue 5
_journal_name_full 'Acta Crystallographica Section E'
_journal_page_first o2361
_journal_page_last o2361
_journal_paper_doi 10.1107/S1600536807017783
_journal_volume 63
_journal_year 2007
_chemical_formula_iupac 'C9 H9 N O3'
_chemical_formula_moiety 'C9 H9 N O3'
_chemical_formula_sum 'C9 H9 N O3'
_chemical_formula_weight 179.17
_chemical_name_systematic
;
3-(Acetylamino)benzoic acid
;
_space_group_IT_number 14
_symmetry_cell_setting monoclinic
_symmetry_space_group_name_Hall '-P 2yn'
_symmetry_space_group_name_H-M 'P 1 21/n 1'
_cell_angle_alpha 90.0000
_cell_angle_beta 93.393(8)
_cell_angle_gamma 90.0000
_cell_formula_units_Z 4
_cell_length_a 3.9522(15)
_cell_length_b 10.699(4)
_cell_length_c 19.831(7)
_cell_measurement_reflns_used 1899
_cell_measurement_temperature 293.1
_cell_measurement_theta_max 30.5
_cell_measurement_theta_min 2.8
_cell_volume 837.1(5)
_computing_cell_refinement CrystalClear
_computing_data_collection 'CrystalClear (Rigaku, 2005)'
_computing_data_reduction 'CrystalStructure (Rigaku, 2005)'
_computing_molecular_graphics CrystalStructure
_computing_publication_material CrystalStructure
_computing_structure_refinement 'CRYSTALS (Watkin <i>et al.</i>,  1996)'
_computing_structure_solution 'SIR92 (Altomare <i>et al.</i>,  1994)'
_diffrn_detector_area_resol_mean 7.31
_diffrn_measured_fraction_theta_full 0.803
_diffrn_measured_fraction_theta_max 0.803
_diffrn_measurement_device_type 'Rigaku Saturn CCD area-detector'
_diffrn_measurement_method \w
_diffrn_radiation_type 'Mo K\a'
_diffrn_radiation_wavelength 0.71070
_diffrn_reflns_av_R_equivalents 0.031
_diffrn_reflns_limit_h_max 4
_diffrn_reflns_limit_h_min -5
_diffrn_reflns_limit_k_max 14
_diffrn_reflns_limit_k_min -15
_diffrn_reflns_limit_l_max 26
_diffrn_reflns_limit_l_min -27
_diffrn_reflns_number 9339
_diffrn_reflns_theta_full 31.98
_diffrn_reflns_theta_max 31.98
_exptl_absorpt_coefficient_mu 0.108
_exptl_absorpt_correction_T_max 0.995
_exptl_absorpt_correction_T_min 0.937
_exptl_absorpt_correction_type multi-scan
_exptl_absorpt_process_details '(Jacobson, 1998)'
_exptl_crystal_colour colourless
_exptl_crystal_density_diffrn 1.422
_exptl_crystal_density_method 'not measured'
_exptl_crystal_description prism
_exptl_crystal_F_000 376.00
_exptl_crystal_size_max 0.60
_exptl_crystal_size_mid 0.10
_exptl_crystal_size_min 0.05
_refine_diff_density_max 0.22
_refine_diff_density_min -0.17
_refine_ls_extinction_coef 50(6)
_refine_ls_extinction_method 'Larson (1970), equation 22'
_refine_ls_goodness_of_fit_ref 1.496
_refine_ls_hydrogen_treatment mixed
_refine_ls_number_parameters 152
_refine_ls_number_reflns 1187
_refine_ls_R_factor_gt 0.0515
_refine_ls_shift/su_max 0.0124
_refine_ls_structure_factor_coef F
_refine_ls_weighting_details 'w = 1/\s^2^(Fo)'
_refine_ls_weighting_scheme sigma
_refine_ls_wR_factor_ref 0.0370
_reflns_number_gt 1168
_reflns_number_total 2325
_reflns_threshold_expression F^2^>2\s(F^2^)
_cod_data_source_file hb2363.cif
_cod_data_source_block II
_cod_original_sg_symbol_H-M 'P 21/n'
_cod_database_code 2213352
_cod_database_fobs_code 2213352

loop_
_symmetry_equiv_pos_site_id
_symmetry_equiv_pos_as_xyz
1 +x,+y,+z
2 1/2-x,1/2+y,1/2-z
3 -x,-y,-z
4 1/2+x,1/2-y,1/2+z

loop_
_atom_site_type_symbol
_atom_site_label
_atom_site_fract_x
_atom_site_fract_y
_atom_site_fract_z
_atom_site_U_iso_or_equiv
_atom_site_adp_type
_atom_site_calc_flag
_atom_site_refinement_flags
_atom_site_occupancy
O O1 0.4578(5) 0.19844(17) 0.24639(8) 0.0669(6) Uani d . 1.00
O O2 0.9126(4) 0.11335(16) -0.10208(8) 0.0619(6) Uani d . 1.00
O O3 0.7144(5) 0.30147(17) -0.12845(10) 0.0696(7) Uani d . 1.00
N N1 0.6495(5) 0.09474(19) 0.15195(10) 0.0443(6) Uani d . 1.00
C C1 0.5574(5) 0.1793(2) 0.10074(11) 0.0388(7) Uani d . 1.00
C C2 0.6738(6) 0.1521(2) 0.03496(12) 0.0403(7) Uani d . 1.00
C C3 0.6057(5) 0.2333(2) -0.01719(11) 0.0393(7) Uani d . 1.00
C C4 0.4122(6) 0.3398(2) -0.00383(12) 0.0448(8) Uani d . 1.00
C C5 0.2922(6) 0.3649(2) 0.06125(13) 0.0477(8) Uani d . 1.00
C C6 0.3639(6) 0.2857(2) 0.11430(12) 0.0436(7) Uani d . 1.00
C C7 0.7576(6) 0.2074(2) -0.08637(12) 0.0462(8) Uani d . 1.00
C C8 0.5988(6) 0.1067(2) 0.21953(12) 0.0477(8) Uani d . 1.00
C C9 0.7234(6) -0.0009(2) 0.25989(12) 0.0614(9) Uani d . 1.00
H H1 0.780(5) 0.021(2) 0.1341(11) 0.077(9) Uiso d . 1.00
H H2 0.822(4) 0.0766(18) 0.0236(10) 0.044(6) Uiso d . 1.00
H H4 0.377(5) 0.396(2) -0.0423(11) 0.056(7) Uiso d . 1.00
H H5 0.147(5) 0.4411(19) 0.0738(10) 0.055(7) Uiso d . 1.00
H H6 0.272(4) 0.3037(17) 0.1606(10) 0.042(6) Uiso d . 1.00
H H7 0.821(7) 0.286(2) -0.1736(17) 0.120(11) Uiso d . 1.00
H H8 0.7098 -0.0743 0.2329 0.073 Uiso c R 0.50
H H9 0.5888 -0.0111 0.2976 0.073 Uiso c R 0.50
H H10 0.9525 0.0133 0.2752 0.073 Uiso c R 0.50
H H11 0.9227 -0.0622 0.2293 0.073 Uiso c R 0.50
H H12 0.8177 0.0348 0.3013 0.073 Uiso c R 0.50
H H13 0.5133 -0.0634 0.2731 0.073 Uiso c R 0.50

loop_
_atom_site_aniso_label
_atom_site_aniso_U_11
_atom_site_aniso_U_22
_atom_site_aniso_U_33
_atom_site_aniso_U_12
_atom_site_aniso_U_13
_atom_site_aniso_U_23
O1 0.1056(16) 0.0619(13) 0.0334(10) 0.0159(11) 0.0067(10) -0.0059(9)
O2 0.0922(14) 0.0543(12) 0.0395(11) 0.0146(11) 0.0056(9) -0.0051(9)
O3 0.1094(17) 0.0633(14) 0.0367(11) 0.0188(11) 0.0093(11) 0.0114(10)
N1 0.0594(13) 0.0427(13) 0.0305(11) 0.0021(11) 0.0009(9) -0.0005(10)
C1 0.0475(15) 0.0381(14) 0.0305(13) -0.0041(12) 0.0005(11) 0.0006(11)
C2 0.0507(15) 0.0382(14) 0.0320(14) 0.0001(13) 0.0012(11) -0.0035(12)
C3 0.0471(14) 0.0395(14) 0.0308(14) -0.0066(12) -0.0006(11) -0.0008(12)
C4 0.0528(17) 0.0443(16) 0.0367(15) -0.0042(13) -0.0024(13) 0.0028(13)
C5 0.0507(16) 0.0421(16) 0.0502(17) 0.0055(13) 0.0027(13) -0.0021(14)
C6 0.0527(16) 0.0437(15) 0.0347(14) 0.0001(13) 0.0052(12) -0.0052(13)
C7 0.0576(17) 0.0468(16) 0.0334(15) -0.0053(14) -0.0042(12) 0.0007(13)
C8 0.0571(17) 0.0521(17) 0.0339(15) -0.0091(14) 0.0027(12) 0.0007(14)
C9 0.079(2) 0.0635(19) 0.0407(17) 0.0043(16) -0.0060(15) 0.0121(15)

loop_
_atom_type_symbol
_atom_type_description
_atom_type_scat_dispersion_real
_atom_type_scat_dispersion_imag
_atom_type_scat_source
C C 0.003 0.002
;
International Tables for Crystallography
(1992, Vol. C, Tables 4.2.6.8 and 6.1.1.4)
;
H H 0.000 0.000
;
International Tables for Crystallography
(1992, Vol. C, Table 6.1.1.4)
;
N N 0.006 0.003
;
International Tables for Crystallography
(1992, Vol. C, Tables 4.2.6.8 and 6.1.1.4)
;
O O 0.011 0.006
;
International Tables for Crystallography
(1992, Vol. C, Tables 4.2.6.8 and 6.1.1.4)
;

loop_
_geom_angle_atom_site_label_1
_geom_angle_atom_site_label_2
_geom_angle_atom_site_label_3
_geom_angle
C1 N1 C8 127.2(2)
N1 C1 C2 116.5(2)
N1 C1 C6 120.5(2)
C2 C1 C6 122.9(2)
C1 C2 C3 120.0(2)
C2 C3 C4 117.2(2)
C2 C3 C7 119.1(2)
C4 C3 C7 123.6(2)
C3 C4 C5 122.5(2)
C4 C5 C6 120.9(2)
C1 C6 C5 116.4(2)
O2 C7 O3 121.0(2)
O2 C7 C3 126.5(2)
O3 C7 C3 112.5(2)
O1 C8 N1 125.3(2)
O1 C8 C9 121.4(2)
N1 C8 C9 113.2(2)
C7 O3 H7 112.8(16)
C1 N1 H1 111.4(13)
C8 N1 H1 121.3(13)
C1 C2 H2 125.0(11)
C3 C2 H2 115.0(11)
C3 C4 H4 113.8(13)
C5 C4 H4 123.7(13)
C4 C5 H5 125.8(12)
C6 C5 H5 113.3(12)
C1 C6 H6 123.2(10)
C5 C6 H6 120.3(10)
C8 C9 H8 109.6
C8 C9 H9 109.5
C8 C9 H10 109.4
C8 C9 H11 110.9
C8 C9 H12 104.7
C8 C9 H13 111.7
H8 C9 H9 109.5
H8 C9 H10 109.5
H9 C9 H10 109.5
H11 C9 H12 114.3
H11 C9 H13 108.0
H12 C9 H13 107.2

loop_
_geom_bond_atom_site_label_1
_geom_bond_atom_site_label_2
_geom_bond_distance
O1 C8 1.262(3)
O2 C7 1.228(3)
O3 C7 1.312(3)
N1 C1 1.392(2)
N1 C8 1.373(3)
C1 C2 1.438(3)
C1 C6 1.406(3)
C2 C3 1.365(3)
C3 C4 1.406(3)
C3 C7 1.555(3)
C4 C5 1.427(3)
C5 C6 1.368(3)
C8 C9 1.471(3)
O3 H7 1.02(3)
N1 H1 1.02(2)
C2 H2 1.031(19)
C4 H4 0.97(2)
C5 H5 1.04(2)
C6 H6 1.03(2)
C9 H8 0.950
C9 H9 0.950
C9 H10 0.950

loop_
_geom_hbond_atom_site_label_D
_geom_hbond_atom_site_label_H
_geom_hbond_atom_site_label_A
_geom_hbond_site_symmetry_A
_geom_hbond_distance_DH
_geom_hbond_distance_HA
_geom_hbond_distance_DA
_geom_hbond_angle_DHA
_geom_hbond_publ_flag
O3 H7 O1 4_554 1.02(3) 1.71(3) 2.714(2) 164(2) yes
N1 H1 O2 3_755 1.02(2) 2.01(2) 3.022(2) 173.3(18) yes

loop_
_geom_torsion_atom_site_label_1
_geom_torsion_atom_site_label_2
_geom_torsion_atom_site_label_3
_geom_torsion_atom_site_label_4
_geom_torsion
C1 N1 C8 O1 -0.1(2)
C1 N1 C8 C9 179.2(2)
C8 N1 C1 C2 172.9(2)
C8 N1 C1 C6 -6.3(3)
N1 C1 C2 C3 -177.3(2)
N1 C1 C6 C5 178.5(2)
C2 C1 C6 C5 -0.7(3)
C6 C1 C2 C3 1.9(3)
C1 C2 C3 C4 -1.8(3)
C1 C2 C3 C7 175.3(2)
C2 C3 C4 C5 0.7(3)
C2 C3 C7 O2 7.3(3)
C2 C3 C7 O3 -170.5(2)
C4 C3 C7 O2 -175.8(2)
C4 C3 C7 O3 6.4(3)
C7 C3 C4 C5 -176.3(2)
C3 C4 C5 C6 0.5(3)
C4 C5 C6 C1 -0.5(3)
